data_7204380
loop_
_publ_author_name
'Benningshof, Jorg C. J.'
'Blaauw, Richard H.'
'van Ginkel, Angeline E.'
'van Maarseveen, Jan H.'
'Rutjes, Floris P. J. T.'
'Hiemstra, Henk'

_publ_section_title
;
 Studies towards the total synthesis of solanoeclepin A: synthesis of
 the 7-oxabicyclo[2.2.1]heptane moiety and attempted seven-membered
 ring formation
;
_journal_issue 14
_journal_name_full 'Journal of the Chemical Society, Perkin Transactions 1'
_journal_page_first 1693
_journal_paper_doi 10.1039/b201987f
_journal_year 2002
_chemical_formula_sum 'C19 H24 O6'
_chemical_formula_weight 348.4
_space_group_IT_number 4
_symmetry_cell_setting monoclinic
_symmetry_space_group_name_Hall 'P 2yb'
_symmetry_space_group_name_H-M 'P 1 21 1'
_audit_creation_date 01-11-07
_audit_creation_method Xtal3.7.1
_cell_angle_alpha 90.00000
_cell_angle_beta 103.395(9)
_cell_angle_gamma 90.00000
_cell_formula_units_Z 2
_cell_length_a 8.5854(7)
_cell_length_b 8.3775(7)
_cell_length_c 12.4280(10)
_cell_measurement_reflns_used 23
_cell_measurement_temperature 253
_cell_measurement_theta_max 44.53
_cell_measurement_theta_min 40.06
_cell_volume 869.56(13)
_computing_cell_refinement 'local program'
_computing_data_collection 'CAD4 software'
_computing_data_reduction 'xtal ADDREF SORTRF'
_computing_molecular_graphics xtal
_computing_publication_material 'xtal BONDLA CIFIO'
_computing_structure_refinement 'xtal CRYLSQ'
_computing_structure_solution xtal
_diffrn_ambient_temperature 293
_diffrn_measurement_device_type 'Enraf-Nonius CAD4'
_diffrn_measurement_method \w/2\q
_diffrn_radiation_type 'Mo K\a'
_diffrn_radiation_wavelength 1.5418
_diffrn_reflns_av_R_equivalents .02
_diffrn_reflns_av_sigmaI/netI .026
_diffrn_reflns_limit_h_max 10
_diffrn_reflns_limit_h_min -10
_diffrn_reflns_limit_k_max 10
_diffrn_reflns_limit_k_min -5
_diffrn_reflns_limit_l_max 15
_diffrn_reflns_limit_l_min -7
_diffrn_reflns_number 2401
_diffrn_reflns_reduction_process 'perpendicular monochr Lp'
_diffrn_reflns_theta_max 74.63
_diffrn_reflns_theta_min 3.66
_diffrn_standards_decay_% 0
_diffrn_standards_interval_time 60
_diffrn_standards_number 2
_exptl_absorpt_coefficient_mu 0.82
_exptl_crystal_density_diffrn 1.331
_exptl_crystal_F_000 372
_exptl_crystal_size_max 0.75
_exptl_crystal_size_mid 0.20
_exptl_crystal_size_min 0.05
_refine_diff_density_max .401
_refine_diff_density_min -.274
_refine_ls_abs_structure_details 'Flack xabs refined'
_refine_ls_abs_structure_Flack -.7(3)
_refine_ls_extinction_coef 670(93)
_refine_ls_extinction_expression 'Eq22 p292 "Cryst. Comp." Munksgaard 1970'
_refine_ls_extinction_method Zachariasen
_refine_ls_goodness_of_fit_all .989
_refine_ls_goodness_of_fit_ref 1.038
_refine_ls_hydrogen_treatment noref
_refine_ls_matrix_type full
_refine_ls_number_constraints 0
_refine_ls_number_parameters 228
_refine_ls_number_reflns 1651.5
_refine_ls_number_restraints 0
_refine_ls_R_factor_all .066
_refine_ls_R_factor_gt .06
_refine_ls_shift/su_max .02
_refine_ls_shift/su_mean .005
_refine_ls_structure_factor_coef F
_refine_ls_weighting_details 'w=1/(1.0 + 0.01*(\s(Fobs)^2^) + 0.01/(\s(Fobs)))'
_refine_ls_weighting_scheme calc
_refine_ls_wR_factor_all .07
_refine_ls_wR_factor_ref .068
_reflns_d_resolution_high .799
_reflns_d_resolution_low 12.061
_reflns_limit_h_max 10
_reflns_limit_h_min 0
_reflns_limit_k_max 10
_reflns_limit_k_min 0
_reflns_limit_l_max 15
_reflns_limit_l_min -15
_reflns_number_gt 2051
_reflns_number_total 1907
_reflns_threshold_expression 'Iobs > 2.50 sig(Iobs)'
_cod_data_source_file b201987f.txt
_cod_data_source_block p17jor
_cod_original_sg_symbol_Hall p_2yb
_cod_original_sg_symbol_H-M p_1_21_1
_cod_database_code 7204380

loop_
_symmetry_equiv_pos_as_xyz
+x,+y,+z
-x,1/2+y,-z

loop_
_atom_site_label
_atom_site_fract_x
_atom_site_fract_y
_atom_site_fract_z
_atom_site_U_iso_or_equiv
_atom_site_adp_type
_atom_site_calc_flag
_atom_site_calc_attached_atom
_atom_site_occupancy
_atom_site_disorder_assembly
_atom_site_disorder_group
C1 .9127(8) -.057(3) .7175(5) .034(3) Uani ? ? 1.00000 ? ?
C2 .8462(8) -.160(3) .6156(5) .036(3) Uani ? ? 1.00000 ? ?
O1 .9145(6) -.261(3) .5752(4) .049(3) Uani ? ? 1.00000 ? ?
C3 .6729(8) -.104(3) .5759(5) .035(3) Uani ? ? 1.00000 ? ?
O2 .6882(5) .065(3) .6067(3) .032(2) Uani ? ? 1.00000 ? ?
C4 .5743(8) -.172(3) .6564(6) .033(3) Uani ? ? 1.00000 ? ?
C5 .6460(7) -.074(3) .7636(5) .028(3) Uani ? ? 1.00000 ? ?
C6 .7617(7) .041(3) .7231(5) .028(3) Uani ? ? 1.00000 ? ?
C7 .3948(9) -.138(3) .6055(6) .049(4) Uani ? ? 1.00000 ? ?
C8 .6007(10) -.353(3) .6755(7) .046(4) Uani ? ? 1.00000 ? ?
C9 .5159(7) .002(3) .8090(5) .033(3) Uani ? ? 1.00000 ? ?
O3 .4606(6) .135(3) .7887(5) .048(3) Uani ? ? 1.00000 ? ?
O4 .4612(5) -.102(3) .8718(4) .039(2) Uani ? ? 1.00000 ? ?
C10 .3232(8) -.055(3) .9158(6) .046(4) Uani ? ? 1.00000 ? ?
C11 .3753(9) .005(3) 1.0299(7) .052(4) Uani ? ? 1.00000 ? ?
C12 .7940(7) .204(3) .7797(5) .030(3) Uani ? ? 1.00000 ? ?
O5 .8261(5) .176(3) .8970(4) .034(2) Uani ? ? 1.00000 ? ?
C13 .9721(8) .246(3) .9462(5) .033(3) Uani ? ? 1.00000 ? ?
O6 1.0219(6) .237(3) 1.0450(4) .047(3) Uani ? ? 1.00000 ? ?
C14 1.0361(7) .318(3) .8607(5) .031(3) Uani ? ? 1.00000 ? ?
C15 1.1896(8) .412(3) .8790(6) .038(4) Uani ? ? 1.00000 ? ?
C16 1.1854(8) .516(3) .7772(6) .043(4) Uani ? ? 1.00000 ? ?
C17 1.1352(9) .421(3) .6689(6) .041(4) Uani ? ? 1.00000 ? ?
C18 .9633(8) .351(3) .6556(5) .034(3) Uani ? ? 1.00000 ? ?
C19 .9383(7) .295(3) .7620(5) .030(3) Uani ? ? 1.00000 ? ?
H11 1.00171 .01267 .70665 .10000 Uiso ? ? 1.00000 ? ?
H12 .95074 -.12400 .78569 .10000 Uiso ? ? 1.00000 ? ?
H3 .62432 -.12596 .49598 .10000 Uiso ? ? 1.00000 ? ?
H5 .70988 -.14750 .82079 .10000 Uiso ? ? 1.00000 ? ?
H71 .37745 -.02169 .59668 .10000 Uiso ? ? 1.00000 ? ?
H72 .36149 -.19235 .53156 .10000 Uiso ? ? 1.00000 ? ?
H73 .32828 -.18229 .65555 .10000 Uiso ? ? 1.00000 ? ?
H81 .56665 -.41196 .60321 .10000 Uiso ? ? 1.00000 ? ?
H82 .71650 -.37579 .70800 .10000 Uiso ? ? 1.00000 ? ?
H83 .53550 -.39318 .72733 .10000 Uiso ? ? 1.00000 ? ?
H101 .26214 .02864 .86779 .10000 Uiso ? ? 1.00000 ? ?
H102 .25271 -.15152 .91604 .10000 Uiso ? ? 1.00000 ? ?
H111 .43599 -.08024 1.07833 .10000 Uiso ? ? 1.00000 ? ?
H112 .44543 .09992 1.03008 .10000 Uiso ? ? 1.00000 ? ?
H113 .27906 .03588 1.05733 .10000 Uiso ? ? 1.00000 ? ?
H120 .69687 .27095 .75713 .10000 Uiso ? ? 1.00000 ? ?
H151 1.19887 .48124 .94532 .10000 Uiso ? ? 1.00000 ? ?
H152 1.28293 .33697 .89083 .10000 Uiso ? ? 1.00000 ? ?
H161 1.10821 .60299 .77641 .10000 Uiso ? ? 1.00000 ? ?
H162 1.29538 .55857 .78298 .10000 Uiso ? ? 1.00000 ? ?
H171 1.13763 .49180 .60538 .10000 Uiso ? ? 1.00000 ? ?
H172 1.21229 .32929 .66973 .10000 Uiso ? ? 1.00000 ? ?
H181 .88360 .43634 .62650 .10000 Uiso ? ? 1.00000 ? ?
H182 .94813 .25988 .60168 .10000 Uiso ? ? 1.00000 ? ?

loop_
_atom_site_aniso_label
_atom_site_aniso_U_11
_atom_site_aniso_U_22
_atom_site_aniso_U_33
_atom_site_aniso_U_12
_atom_site_aniso_U_13
_atom_site_aniso_U_23
C1 .031(3) .032(4) .036(4) .007(3) .005(3) -.000(3)
C2 .043(4) .035(4) .034(4) .002(3) .015(3) .006(3)
O1 .058(3) .037(3) .057(3) .011(3) .024(3) -.003(3)
C3 .041(4) .029(4) .032(3) .006(3) -.000(3) -.004(3)
O2 .038(3) .024(2) .031(2) .000(2) .001(2) .003(2)
C4 .035(4) .030(4) .032(3) -.005(3) .002(3) -.002(3)
C5 .027(3) .025(3) .030(3) -.000(3) .004(2) -.002(3)
C6 .027(3) .028(4) .029(3) .000(3) .005(3) -.001(3)
C7 .033(4) .054(5) .051(5) -.004(4) -.005(3) -.010(4)
C8 .064(5) .025(4) .055(5) -.004(4) .023(4) -.003(3)
C9 .027(3) .039(4) .031(3) .000(3) .003(3) -.001(3)
O3 .038(3) .028(3) .080(4) .006(2) .017(3) .005(3)
O4 .041(3) .036(3) .044(3) -.002(2) .018(2) .003(2)
C10 .037(4) .051(5) .053(5) -.003(4) .018(3) -.005(4)
C11 .046(4) .055(5) .056(5) .011(4) .017(4) -.002(4)
C12 .032(3) .023(3) .036(3) -.005(3) .008(3) -.003(3)
O5 .035(3) .034(3) .035(3) -.007(2) .009(2) -.004(2)
C13 .040(4) .031(4) .028(4) .005(3) .009(3) -.008(3)
O6 .054(3) .050(3) .035(3) -.006(3) .006(2) -.006(3)
C14 .027(3) .029(4) .036(4) .002(3) .007(3) -.006(3)
C15 .033(4) .035(4) .045(4) -.005(3) .007(3) -.005(3)
C16 .037(4) .042(4) .051(4) -.011(3) .010(3) -.001(4)
C17 .042(4) .038(4) .046(4) -.002(3) .014(3) .002(4)
C18 .036(4) .032(4) .035(4) .001(3) .009(3) -.000(3)
C19 .027(3) .024(3) .039(4) .001(3) .007(3) -.005(3)

loop_
_atom_type_symbol
_atom_type_description
_atom_type_oxidation_number
_atom_type_number_in_cell
_atom_type_scat_dispersion_real
_atom_type_scat_dispersion_imag
_atom_type_scat_source
C ? 0 38 .017 .009 'Int. Tables Vol IV Tables 2.2B and 2.3.1'
H ? 0 48 0 0 'Int. Tables Vol IV Tables 2.2B and 2.3.1'
O ? 0 12 .047 .032 'Int. Tables Vol IV Tables 2.2B and 2.3.1'

loop_
_diffrn_attenuator_code
_diffrn_attenuator_scale
? ?

loop_
_geom_angle_atom_site_label_1
_geom_angle_atom_site_label_2
_geom_angle_atom_site_label_3
_geom_angle_site_symmetry_1
_geom_angle_site_symmetry_2
_geom_angle_site_symmetry_3
_geom_angle
_geom_angle_publ_flag
H11 C1 H12 . . . 109.4(5) ?
H11 C1 C2 . . . 111.6(7) ?
H11 C1 C6 . . . 112(2) ?
H12 C1 C2 . . . 112(2) ?
H12 C1 C6 . . . 111.7(7) ?
C2 C1 C6 . . . 100.4(7) ?
O1 C2 C3 . . . 127.8(11) ?
O1 C2 C1 . . . 128.1(8) ?
C3 C2 C1 . . . 104.1(13) ?
H3 C3 O2 . . . 115.4(17) ?
H3 C3 C2 . . . 114.5(12) ?
H3 C3 C4 . . . 113.9(12) ?
O2 C3 C2 . . . 100.9(12) ?
O2 C3 C4 . . . 102.4(12) ?
C2 C3 C4 . . . 108.3(12) ?
C6 O2 C3 . . . 97.1(16) ?
C8 C4 C7 . . . 109.9(15) ?
C8 C4 C3 . . . 112.1(13) ?
C8 C4 C5 . . . 111.9(11) ?
C7 C4 C3 . . . 107.8(10) ?
C7 C4 C5 . . . 114.0(13) ?
C3 C4 C5 . . . 100.8(13) ?
H5 C5 C9 . . . 108.9(8) ?
H5 C5 C6 . . . 109.1(7) ?
H5 C5 C4 . . . 109(2) ?
C9 C5 C6 . . . 117(2) ?
C9 C5 C4 . . . 111.2(7) ?
C6 C5 C4 . . . 102.0(8) ?
O2 C6 C12 . . . 109.3(18) ?
O2 C6 C5 . . . 104.1(9) ?
O2 C6 C1 . . . 101.6(8) ?
C12 C6 C5 . . . 117.8(9) ?
C12 C6 C1 . . . 115.4(10) ?
C5 C6 C1 . . . 106.9(18) ?
H71 C7 H72 . . . 110.0(12) ?
H71 C7 H73 . . . 109.8(14) ?
H71 C7 C4 . . . 109.7(15) ?
H72 C7 H73 . . . 108.4(17) ?
H72 C7 C4 . . . 109.6(13) ?
H73 C7 C4 . . . 109.4(11) ?
H82 C8 H83 . . . 109.2(12) ?
H82 C8 H81 . . . 109.0(15) ?
H82 C8 C4 . . . 110.0(16) ?
H83 C8 H81 . . . 108.8(17) ?
H83 C8 C4 . . . 109.9(15) ?
H81 C8 C4 . . . 109.9(12) ?
O3 C9 O4 . . . 123.5(11) ?
O3 C9 C5 . . . 126.5(14) ?
O4 C9 C5 . . . 110.0(19) ?
C9 O4 C10 . . . 118(2) ?
H101 C10 H102 . . . 109.5(6) ?
H101 C10 O4 . . . 109.2(11) ?
H101 C10 C11 . . . 110(2) ?
H102 C10 O4 . . . 108(2) ?
H102 C10 C11 . . . 108.6(11) ?
O4 C10 C11 . . . 111.1(6) ?
H112 C11 H113 . . . 110(2) ?
H112 C11 H111 . . . 109.8(7) ?
H112 C11 C10 . . . 108.8(12) ?
H113 C11 H111 . . . 109.6(12) ?
H113 C11 C10 . . . 109.0(7) ?
H111 C11 C10 . . . 110(2) ?
H120 C12 O5 . . . 109.3(10) ?
H120 C12 C19 . . . 110(2) ?
H120 C12 C6 . . . 108.9(10) ?
O5 C12 C19 . . . 105.0(8) ?
O5 C12 C6 . . . 107.0(17) ?
C19 C12 C6 . . . 116.7(10) ?
C13 O5 C12 . . . 108.5(11) ?
O6 C13 O5 . . . 119.7(13) ?
O6 C13 C14 . . . 132.1(12) ?
O5 C13 C14 . . . 108.2(6) ?
C19 C14 C13 . . . 110.7(12) ?
C19 C14 C15 . . . 123.8(11) ?
C13 C14 C15 . . . 125.4(7) ?
H151 C15 H152 . . . 109.7(6) ?
H151 C15 C14 . . . 109.3(8) ?
H151 C15 C16 . . . 110(2) ?
H152 C15 C14 . . . 109(2) ?
H152 C15 C16 . . . 110.0(8) ?
C14 C15 C16 . . . 108.7(7) ?
H161 C16 H162 . . . 111(2) ?
H161 C16 C15 . . . 108.5(9) ?
H161 C16 C17 . . . 108.8(8) ?
H162 C16 C15 . . . 107.8(8) ?
H162 C16 C17 . . . 108.5(8) ?
C15 C16 C17 . . . 112.6(19) ?
H171 C17 H172 . . . 109.1(8) ?
H171 C17 C16 . . . 110(2) ?
H171 C17 C18 . . . 109.6(7) ?
H172 C17 C16 . . . 109.4(8) ?
H172 C17 C18 . . . 108(2) ?
C16 C17 C18 . . . 110.7(8) ?
H181 C18 H182 . . . 109.3(6) ?
H181 C18 C19 . . . 108.9(10) ?
H181 C18 C17 . . . 108.6(19) ?
H182 C18 C19 . . . 110(2) ?
H182 C18 C17 . . . 109.3(10) ?
C19 C18 C17 . . . 111.0(6) ?
C14 C19 C18 . . . 126.4(13) ?
C14 C19 C12 . . . 107.5(9) ?
C18 C19 C12 . . . 126.0(7) ?

loop_
_geom_bond_atom_site_label_1
_geom_bond_atom_site_label_2
_geom_bond_site_symmetry_1
_geom_bond_site_symmetry_2
_geom_bond_distance
_geom_bond_publ_flag
C1 H11 . . .993(15) ?
C1 H12 . . 1.007(15) ?
C1 C2 . . 1.53(2) ?
C1 C6 . . 1.55(2) ?
C2 O1 . . 1.20(3) ?
C2 C3 . . 1.528(14) ?
C3 H3 . . 1.001(8) ?
C3 O2 . . 1.46(3) ?
C3 C4 . . 1.562(16) ?
O2 C6 . . 1.452(8) ?
C4 C8 . . 1.55(4) ?
C4 C7 . . 1.551(11) ?
C4 C5 . . 1.57(2) ?
C5 H5 . . 1.005(15) ?
C5 C9 . . 1.501(17) ?
C5 C6 . . 1.55(2) ?
C6 C12 . . 1.53(3) ?
C7 H71 . . .99(2) ?
C7 H72 . . 1.005(13) ?
C7 H73 . . 1.007(12) ?
C8 H82 . . 1.000(9) ?
C8 H83 . . 1.003(12) ?
C8 H81 . . 1.005(14) ?
C9 O3 . . 1.22(3) ?
C9 O4 . . 1.33(2) ?
O4 C10 . . 1.471(13) ?
C10 H101 . . .986(18) ?
C10 H102 . . 1.01(2) ?
C10 C11 . . 1.472(16) ?
C11 H112 . . 1.00(2) ?
C11 H113 . . .997(11) ?
C11 H111 . . 1.001(19) ?
C12 H120 . . .991(15) ?
C12 O5 . . 1.440(10) ?
C12 C19 . . 1.51(2) ?
O5 C13 . . 1.389(16) ?
C13 O6 . . 1.205(8) ?
C13 C14 . . 1.438(17) ?
C14 C19 . . 1.330(10) ?
C14 C15 . . 1.51(2) ?
C15 H151 . . .995(16) ?
C15 H152 . . 1.003(17) ?
C15 C16 . . 1.53(2) ?
C16 H161 . . .99(2) ?
C16 H162 . . .998(11) ?
C16 C17 . . 1.53(2) ?
C17 H171 . . .990(16) ?
C17 H172 . . 1.01(2) ?
C17 C18 . . 1.562(16) ?
C18 H181 . . .999(18) ?
C18 H182 . . 1.00(2) ?
C18 C19 . . 1.464(15) ?

loop_
_geom_contact_atom_site_label_1
_geom_contact_atom_site_label_2
_geom_contact_distance
_geom_contact_site_symmetry_1
_geom_contact_site_symmetry_2
_geom_contact_publ_flag
H72 H73 1.63288(12) . . ?
H171 H172 1.63291(10) . . ?
H71 H72 1.63292(11) . . ?
H101 H102 1.63296(12) . . ?
H11 H12 1.63297(9) . . ?
H111 H112 1.63297(12) . . ?
H161 H162 1.63298(13) . . ?
H112 H113 1.63299(11) . . ?
H81 H82 1.63299(9) . . ?
H151 H152 1.63300(9) . . ?
H181 H182 1.63300(11) . . ?
H82 H83 1.63301(13) . . ?
H71 H73 1.63301(10) . . ?
H111 H113 1.63301(10) . . ?
H81 H83 1.63310(12) . . ?
O5 H120 1.999(10) . . ?
O4 H101 2.022(14) . . ?
C19 H181 2.023(15) . . ?
C10 H112 2.025(17) . . ?
C10 H113 2.029(12) . . ?
O4 H102 2.033(7) . . ?
C11 H101 2.034(8) . . ?
C19 H182 2.035(8) . . ?
C11 H102 2.036(17) . . ?
C10 H111 2.038(8) . . ?
C9 H5 2.059(16) . . ?
C14 H151 2.063(17) . . ?
C15 H162 2.063(16) . . ?
C15 H161 2.06(2) . . ?
C19 H120 2.070(7) . . ?
C14 H152 2.071(7) . . ?
C6 H120 2.07(2) . . ?
C17 H161 2.074(19) . . ?
C17 H162 2.079(15) . . ?
C16 H151 2.085(8) . . ?
C16 H171 2.089(8) . . ?
C16 H152 2.094(18) . . ?
O2 H3 2.095(19) . . ?
C16 H172 2.10(2) . . ?
C4 H71 2.101(16) . . ?
C6 H5 2.10(2) . . ?
C17 H181 2.105(7) . . ?
C2 H11 2.109(17) . . ?
C4 H82 2.11(2) . . ?
C4 H83 2.11(2) . . ?
C4 H73 2.111(7) . . ?
C4 H81 2.11(2) . . ?
C18 H171 2.111(15) . . ?
C18 H172 2.111(7) . . ?
C4 H72 2.112(6) . . ?
C4 H5 2.114(7) . . ?
C17 H182 2.117(17) . . ?
C2 H12 2.118(7) . . ?
C6 H11 2.131(7) . . ?
C6 H12 2.139(17) . . ?
C2 H3 2.146(7) . . ?
C4 H3 2.170(9) . . ?
C3 C6 2.18(2) . . ?
H12 H5 2.21882(17) . . ?
O3 O4 2.24(3) . . ?
O5 O6 2.245(10) . . ?
C13 C19 2.278(11) . . ?
O5 C14 2.29(2) . . ?
C12 C13 2.296(10) . . ?
C12 C14 2.296(16) . . ?
H151 H161 2.30123(15) . . ?
H171 H181 2.30360(17) . . ?
C2 O2 2.30(3) . . ?
H172 H182 2.30396(17) . . ?
H152 H162 2.30670(14) . . ?
C5 O4 2.318(9) . . ?
C1 O2 2.327(16) . . ?
H101 H113 2.32700(19) . . ?
H102 H113 2.32705(14) . . ?
H102 H111 2.33030(14) . . ?
H101 H112 2.33033(14) . . ?
O3 H101 2.334(11) . . ?
O5 C19 2.343(17) . . ?
H83 H162 2.35630(16) . '1 445' ?
O2 C4 2.36(3) . . ?
C2 C6 2.37(3) . . ?
O2 C5 2.367(18) . . ?
O6 H12 2.368(13) . '2 757' ?
H162 H171 2.37364(15) . . ?
H5 H82 2.37970(14) . . ?
C6 O5 2.385(18) . . ?
H161 H171 2.38716(16) . . ?
H162 H172 2.39042(14) . . ?
O4 H5 2.394(6) . . ?
C9 C10 2.395(13) . . ?
C3 C5 2.410(10) . . ?
C1 C3 2.412(10) . . ?
O6 C14 2.417(13) . . ?
C4 C6 2.42(3) . . ?
O4 C11 2.427(16) . . ?
O2 C12 2.431(18) . . ?
O3 H120 2.434(12) . . ?
H11 H182 2.43403(16) . . ?
C5 O3 2.43(3) . . ?
H151 H162 2.43953(15) . . ?
H111 H152 2.45418(19) . '2 747' ?
O1 C3 2.46(2) . . ?
C1 O1 2.46(2) . . ?
H3 H72 2.46154(18) . . ?
C9 H101 2.464(7) . . ?
C14 C16 2.47(2) . . ?
C1 C5 2.490(10) . . ?
C17 C19 2.494(18) . . ?
C14 C18 2.495(10) . . ?
H82 H181 2.49684(12) . '1 545' ?
C2 C4 2.504(11) . . ?
C15 C19 2.506(16) . . ?
C1 H5 2.509(10) . . ?
C3 C7 2.515(12) . . ?
C8 H5 2.517(18) . . ?
H73 H83 2.51934(14) . . ?
H171 H182 2.52768(15) . . ?
C4 C9 2.53(2) . . ?
C7 C8 2.53(3) . . ?
O2 H120 2.536(17) . . ?
C2 H82 2.536(18) . . ?
C15 C17 2.546(10) . . ?
H3 H81 2.54668(13) . '2 656' ?
C16 C18 2.55(2) . . ?
C19 H11 2.56(2) . . ?
H72 H81 2.55995(14) . . ?
C3 C8 2.58(3) . . ?
C5 C8 2.58(3) . . ?
C6 C19 2.59(3) . . ?
O5 H151 2.595(15) . '2 747' ?
C6 C9 2.597(11) . . ?
H101 H152 2.6004(2) . '1 455' ?
C1 C12 2.60(3) . . ?
C5 H12 2.601(7) . . ?
C5 C7 2.615(11) . . ?
C13 C15 2.62(2) . . ?
O4 H112 2.623(16) . . ?
O4 H111 2.631(5) . . ?
C5 C12 2.63(3) . . ?
O2 H72 2.63(2) . '2 656' ?
H11 H101 2.63687(16) . '1 655' ?
C9 H71 2.639(6) . . ?
C7 H3 2.644(8) . . ?
O1 H181 2.65(2) . '1 545' ?
H5 H83 2.64971(15) . . ?
C12 C18 2.654(19) . . ?
H12 H161 2.67288(17) . '1 545' ?
O3 H71 2.674(13) . . ?
H152 H172 2.6740(2) . . ?
C9 H73 2.680(15) . . ?
O6 H102 2.681(10) . '2 657' ?
O6 H5 2.690(10) . '2 757' ?
C3 H71 2.698(10) . . ?
O3 C10 2.70(2) . . ?
O1 H3 2.704(11) . . ?
C3 H72 2.705(10) . . ?
C8 H73 2.705(15) . . ?
C12 H11 2.706(16) . . ?
C18 H161 2.72(2) . . ?
O2 H11 2.725(6) . . ?
C5 H82 2.73(2) . . ?
H12 H102 2.72999(18) . '1 655' ?
O1 H182 2.731(6) . '2 746' ?
C7 H81 2.73(2) . . ?
C7 H83 2.73(2) . . ?
H161 H181 2.73389(13) . . ?
C14 H161 2.74(2) . . ?
O2 H71 2.739(8) . . ?
H73 H162 2.74013(16) . '1 445' ?
C15 H172 2.742(10) . . ?
H72 H181 2.74477(14) . '2 646' ?
C8 H72 2.745(14) . . ?
O4 H73 2.749(7) . . ?
O6 H113 2.755(15) . '1 655' ?
C5 H71 2.755(7) . . ?
C7 C9 2.763(17) . . ?
O3 H152 2.772(16) . '1 455' ?
H3 H172 2.77275(16) . '2 746' ?
C13 H151 2.775(18) . . ?
O2 H182 2.780(15) . . ?
C3 H82 2.78(2) . . ?
C3 H81 2.78(2) . . ?
C16 C19 2.79(2) . . ?
H112 H152 2.78681(14) . '1 455' ?
O1 H171 2.790(18) . '1 545' ?
H102 H161 2.78970(15) . '1 445' ?
H71 H81 2.79271(19) . '2 656' ?
H111 H162 2.79291(15) . '2 747' ?
O1 H82 2.801(10) . . ?
O1 H12 2.805(11) . . ?
O4 H112 2.81(2) . '2 647' ?
O1 H11 2.81(2) . . ?
O3 H172 2.812(15) . '1 455' ?
H72 H182 2.81579(19) . '2 646' ?
H3 H171 2.81599(16) . '2 746' ?
H3 H71 2.83735(16) . . ?
H3 H81 2.84031(18) . . ?
C5 H83 2.84(2) . . ?
H112 H162 2.84147(17) . '2 747' ?
H83 H111 2.84165(18) . '2 647' ?
H83 H113 2.84183(18) . '2 647' ?
H101 H111 2.84550(18) . . ?
C17 H152 2.846(9) . . ?
H102 H112 2.84553(15) . . ?
C14 C17 2.846(15) . . ?
H111 H120 2.84909(15) . '2 647' ?
C19 H172 2.860(8) . . ?
C12 H182 2.867(8) . . ?
H152 H161 2.87238(16) . . ?
O6 H151 2.884(18) . '2 747' ?
C5 O5 2.88(3) . . ?
C2 C5 2.885(13) . . ?
H120 H181 2.88642(14) . . ?
H172 H181 2.8903(2) . . ?
C2 C8 2.89(2) . . ?
H161 H172 2.89182(17) . . ?
C5 H73 2.894(9) . . ?
C9 H120 2.90(2) . . ?
O1 H161 2.898(10) . '1 545' ?
C16 H181 2.901(8) . . ?
C18 H11 2.90(2) . . ?
O3 H111 2.92(2) . '2 657' ?
H12 H82 2.92000(16) . . ?
C5 H120 2.92(2) . . ?
C14 H120 2.925(7) . . ?
H12 H101 2.92575(19) . '1 655' ?
C13 H120 2.928(6) . . ?
O6 H161 2.931(11) . '2 747' ?
C18 H120 2.934(9) . . ?
O5 H102 2.946(12) . '2 657' ?
O3 C12 2.946(11) . . ?
C12 H181 2.947(17) . . ?
C19 H161 2.95(2) . . ?
H81 H181 2.9561(2) . '1 545' ?
O5 H5 2.96(2) . . ?
C8 H3 2.977(18) . . ?
O6 H151 2.981(17) . . ?
H83 H112 2.9817(2) . '2 647' ?
H73 H81 2.98832(16) . . ?
C13 H102 2.989(10) . '2 657' ?
C1 C4 2.989(14) . . ?
C6 O3 2.990(12) . . ?
C1 C19 3.00(3) . . ?
O2 H81 2.997(4) . '2 656' ?
H82 H113 3.0006(2) . '2 647' ?
C13 H152 3.006(9) . . ?
H102 H162 3.00800(18) . '1 445' ?
C3 H5 3.008(7) . . ?
C9 O5 3.011(18) . . ?
C9 C12 3.02(2) . . ?
H5 H151 3.0284(2) . '2 747' ?
H72 H81 3.03031(17) . '2 656' ?
H82 H120 3.0343(2) . '1 545' ?
O2 C7 3.03(2) . . ?
O1 H171 3.040(17) . '2 746' ?
C19 H152 3.041(6) . . ?
C15 C18 3.041(10) . . ?
C2 H5 3.044(8) . . ?
H5 H113 3.0451(2) . '2 647' ?
O3 H112 3.048(7) . . ?
H72 H83 3.04927(16) . . ?
C6 H182 3.051(16) . . ?
C12 H12 3.05(2) . . ?
C11 H83 3.056(11) . '2 657' ?
C2 H171 3.057(12) . '2 746' ?
C9 H112 3.060(10) . . ?
C1 H182 3.07(2) . . ?
C14 H181 3.068(10) . . ?
C3 H11 3.073(10) . . ?
O1 H172 3.080(8) . '2 746' ?
C14 H101 3.09(2) . '1 655' ?
C14 H172 3.097(7) . . ?
C12 H5 3.10(2) . . ?
C3 H12 3.104(6) . . ?
C3 H81 3.106(14) . '2 656' ?
C4 O4 3.107(11) . . ?
O5 H111 3.107(16) . '2 657' ?
H83 H120 3.1202(2) . '1 545' ?
C6 H3 3.128(12) . . ?
C13 H151 3.129(18) . '2 747' ?
O3 O5 3.133(7) . . ?
C15 H111 3.135(7) . '2 757' ?
O6 C15 3.138(18) . . ?
H102 H151 3.1447(3) . '1 445' ?
C1 H82 3.15(2) . . ?
C9 H102 3.149(12) . . ?
H71 H181 3.1559(2) . '2 646' ?
O3 H5 3.156(19) . . ?
H112 H151 3.1584(2) . '2 747' ?
C14 H11 3.17(2) . . ?
C14 H182 3.169(7) . . ?
O2 H5 3.169(14) . . ?
H73 H171 3.1701(2) . '1 445' ?
O5 H12 3.17(2) . . ?
C8 H181 3.171(16) . '1 545' ?
C3 H171 3.172(10) . '2 746' ?
H113 H120 3.17254(19) . '2 647' ?
C2 H81 3.175(17) . . ?
C1 O5 3.18(2) . . ?
O4 H83 3.178(19) . . ?
O2 C19 3.19(2) . . ?
C7 O3 3.19(3) . . ?
H112 H152 3.19309(18) . '2 747' ?
O2 H12 3.194(13) . . ?
C11 H152 3.199(13) . '2 747' ?
O3 H73 3.20(2) . . ?
C13 H113 3.202(14) . '1 655' ?
C19 H151 3.204(13) . . ?
C18 H72 3.211(7) . '2 656' ?
H120 H182 3.21335(19) . . ?
H73 H161 3.22131(16) . '1 445' ?
C1 H101 3.225(8) . '1 655' ?
O5 H113 3.24(2) . '2 657' ?
C7 O4 3.240(9) . . ?
O2 C9 3.243(10) . . ?
C13 H113 3.244(19) . '2 657' ?
C9 C11 3.245(12) . . ?
C11 H162 3.249(8) . '2 747' ?
C17 H3 3.252(9) . '2 756' ?
O4 H162 3.25(2) . '1 445' ?
H111 H151 3.2567(3) . '2 747' ?
C16 H102 3.26(2) . '1 665' ?
H111 H112 3.2660(2) . '2 647' ?
H113 H152 3.2675(2) . '1 455' ?
H102 H112 3.2706(2) . '2 647' ?
C11 H152 3.27(2) . '1 455' ?
H11 H102 3.27253(17) . '1 655' ?
H82 H161 3.2771(3) . '1 545' ?
C15 H101 3.28(2) . '1 655' ?
O4 H113 3.282(10) . . ?
O4 H152 3.283(6) . '2 747' ?
C4 H12 3.284(7) . . ?
C10 H12 3.284(8) . '1 455' ?
C18 H82 3.286(18) . '1 565' ?
C8 H162 3.289(11) . '1 445' ?
C7 H81 3.290(16) . '2 656' ?
H5 H112 3.29164(16) . '2 647' ?
C16 H83 3.297(9) . '1 665' ?
C1 H3 3.300(7) . . ?
H11 H172 3.3014(2) . . ?
C1 H161 3.30(2) . '1 545' ?
C10 H152 3.31(3) . '1 455' ?
C2 H161 3.306(16) . '1 545' ?
C14 H162 3.310(16) . . ?
O1 C8 3.313(13) . . ?
H81 H120 3.3129(2) . '1 545' ?
C19 H171 3.313(14) . . ?
H3 H82 3.3142(2) . . ?
C5 H3 3.317(7) . . ?
O1 C17 3.32(3) . '1 545' ?
O2 C18 3.32(3) . . ?
C4 O3 3.32(3) . . ?
C16 H73 3.33(2) . '1 665' ?
C6 C18 3.33(3) . . ?
C19 H82 3.33(2) . '1 565' ?
H73 H101 3.3312(2) . . ?
O4 H151 3.331(6) . '2 747' ?
O1 C17 3.333(18) . '2 746' ?
O1 H81 3.336(10) . . ?
C7 H5 3.336(7) . . ?
C7 H181 3.350(8) . '2 646' ?
C8 H120 3.35(2) . '1 545' ?
C6 H71 3.351(7) . . ?
C1 O6 3.35(2) . '2 747' ?
H171 H182 3.3660(2) . '2 756' ?
O2 O3 3.367(10) . . ?
C5 H11 3.369(8) . . ?
C8 H113 3.371(10) . '2 647' ?
C10 H11 3.372(8) . '1 455' ?
O2 H171 3.373(6) . '2 746' ?
O6 H152 3.373(8) . . ?
O5 H11 3.375(11) . . ?
C16 H182 3.382(16) . . ?
O1 C4 3.386(12) . . ?
C17 H151 3.389(8) . . ?
C8 H71 3.39(2) . . ?
C15 H171 3.392(8) . . ?
C3 H73 3.394(9) . . ?
O4 H71 3.395(7) . . ?
C6 C13 3.398(19) . . ?
C2 H181 3.40(2) . '1 545' ?
C18 H162 3.402(14) . . ?
C13 H101 3.402(14) . '1 655' ?
C8 H3 3.402(18) . '2 646' ?
O1 C18 3.40(3) . '1 545' ?
C7 H82 3.404(16) . . ?
O1 C18 3.405(13) . '2 746' ?
H3 H83 3.40936(19) . '2 656' ?
C1 H120 3.41(2) . . ?
C10 H73 3.417(11) . . ?
O1 O2 3.42(3) . . ?
C13 H12 3.423(10) . '2 757' ?
C16 H111 3.425(9) . '2 757' ?
O3 C11 3.426(15) . . ?
H11 H5 3.42595(19) . . ?
H11 H73 3.4288(2) . '1 655' ?
C12 O6 3.433(8) . . ?
C3 H83 3.440(19) . . ?
C5 H81 3.44(2) . . ?
C9 H151 3.447(6) . '2 747' ?
C12 H111 3.449(14) . '2 657' ?
C1 H102 3.450(8) . '1 655' ?
H5 H73 3.4523(2) . . ?
C15 H112 3.454(13) . '2 757' ?
H73 H102 3.4556(3) . . ?
O6 C19 3.456(9) . . ?
C6 C14 3.46(2) . . ?
C3 H172 3.464(8) . '2 746' ?
C11 H120 3.464(16) . '2 647' ?
C2 H172 3.465(7) . '2 746' ?
C5 H72 3.465(9) . . ?
C9 H83 3.48(2) . . ?
H71 H172 3.4752(2) . '1 455' ?
H101 H172 3.4782(2) . '1 455' ?
O2 H72 3.487(16) . . ?
C10 H112 3.49(2) . '2 647' ?
C11 O5 3.49(3) . '2 647' ?
O6 H82 3.489(8) . '2 757' ?
C6 C7 3.491(17) . . ?
H5 H81 3.4917(2) . . ?
H3 H71 3.5084(3) . '2 646' ?
H72 H171 3.5148(2) . '1 445' ?
C6 H82 3.52(2) . . ?
C18 H152 3.517(6) . . ?
O2 H181 3.52(2) . . ?
H72 H120 3.5193(3) . '2 646' ?
C19 H12 3.52(2) . . ?
O1 H73 3.522(7) . '1 655' ?
O6 C15 3.52(3) . '2 747' ?
H83 H171 3.5349(2) . '1 445' ?
C7 H182 3.538(9) . '2 646' ?
O1 C16 3.54(2) . '1 545' ?
H73 H182 3.5455(2) . '2 646' ?
C1 C18 3.55(3) . . ?
O1 C6 3.55(3) . . ?
H11 H120 3.5617(2) . . ?
C8 C9 3.56(3) . . ?
C8 H12 3.563(15) . . ?
H83 H172 3.5634(2) . '1 445' ?
C10 O6 3.567(19) . '2 647' ?
C19 H101 3.569(16) . '1 655' ?
H5 H152 3.5725(3) . '2 747' ?
C16 H112 3.573(8) . '2 757' ?
O3 H102 3.575(17) . . ?
O2 C7 3.58(3) . '2 656' ?
C3 C9 3.578(13) . . ?
O5 C15 3.58(2) . '2 747' ?
C12 H113 3.58(2) . '2 657' ?
C6 C8 3.58(3) . . ?
C5 H151 3.583(7) . '2 747' ?
H5 H120 3.5898(3) . . ?
H81 H162 3.5899(2) . '1 445' ?
C7 H162 3.595(19) . '1 445' ?
C3 C12 3.60(3) . . ?
H3 H73 3.5987(2) . . ?
C15 H181 3.602(6) . . ?
C14 H113 3.603(14) . '2 657' ?
C11 H151 3.603(8) . '2 747' ?
C13 H5 3.603(8) . '2 757' ?
C1 C8 3.60(3) . . ?
H11 H161 3.6055(3) . '1 545' ?
O6 H113 3.609(17) . '2 657' ?
C11 H5 3.61(2) . '2 657' ?
C2 H182 3.616(9) . '2 746' ?
C13 H11 3.617(14) . . ?
C10 H162 3.62(2) . '1 445' ?
H71 H83 3.6253(2) . . ?
O1 H71 3.626(15) . '2 646' ?
H73 H82 3.6270(2) . . ?
C5 O6 3.628(16) . '2 747' ?
C10 H161 3.63(2) . '1 445' ?
C8 O4 3.63(2) . . ?
C9 H111 3.634(8) . . ?
C2 H182 3.64(2) . . ?
C2 C17 3.639(12) . '2 746' ?
C1 C14 3.64(3) . . ?
O3 C15 3.64(2) . '1 455' ?
C11 O6 3.64(2) . '1 455' ?
C15 H112 3.644(19) . '1 655' ?
C16 H12 3.65(2) . '1 565' ?
O2 O5 3.649(10) . . ?
O6 C16 3.65(2) . '2 747' ?
C12 H82 3.66(2) . '1 565' ?
C11 H82 3.662(11) . '2 657' ?
C15 H5 3.663(8) . '2 757' ?
C13 H12 3.66(2) . . ?
O4 C11 3.67(3) . '2 647' ?
C17 H11 3.67(2) . . ?
C8 H111 3.676(15) . '2 647' ?
C14 H113 3.678(16) . '1 655' ?
C10 O5 3.68(2) . '2 647' ?
C3 H72 3.69(2) . '2 656' ?
C17 H83 3.688(12) . '1 665' ?
C13 C18 3.701(12) . . ?
C5 C10 3.703(11) . . ?
C6 O4 3.705(14) . . ?
C15 H102 3.71(3) . '1 665' ?
C8 H71 3.709(13) . '2 646' ?
O3 C17 3.72(2) . '1 455' ?
O2 C8 3.72(3) . . ?
C9 H152 3.72(2) . '1 455' ?
C11 C15 3.726(12) . '2 747' ?
C17 H73 3.73(2) . '1 665' ?
O2 H3 3.737(17) . '2 656' ?
C19 H162 3.738(15) . . ?
C13 H111 3.742(11) . '2 657' ?
O4 H113 3.74(2) . '2 647' ?
O1 H181 3.745(12) . '2 746' ?
O5 C15 3.75(2) . . ?
C2 C12 3.75(3) . . ?
C6 H181 3.75(2) . . ?
C1 C13 3.75(2) . . ?
C11 C13 3.76(2) . '2 647' ?
C9 H111 3.76(2) . '2 657' ?
C12 C15 3.763(18) . . ?
C9 H72 3.765(12) . . ?
O5 C18 3.765(16) . . ?
C10 C13 3.767(19) . '2 647' ?
C14 H171 3.773(12) . . ?
O6 C14 3.78(3) . '2 747' ?
O6 H101 3.777(12) . '1 655' ?
C10 H152 3.777(9) . '2 747' ?
O4 C15 3.780(7) . '2 747' ?
O6 H101 3.782(16) . '2 657' ?
C3 C17 3.786(11) . '2 746' ?
C8 H112 3.791(9) . '2 647' ?
C1 C10 3.804(9) . '1 655' ?
C7 H171 3.81(2) . '1 445' ?
C4 C12 3.81(3) . . ?
C8 C11 3.807(16) . '2 647' ?
C15 H182 3.807(10) . . ?
O3 H162 3.81(2) . '1 455' ?
C19 H113 3.813(14) . '2 657' ?
C6 H72 3.816(15) . '2 656' ?
C2 H83 3.820(14) . . ?
C3 H182 3.82(2) . . ?
C15 H113 3.83(2) . '1 655' ?
C13 C16 3.83(2) . . ?
C3 H120 3.84(2) . . ?
C14 H12 3.84(2) . . ?
C4 H81 3.850(15) . '2 656' ?
C10 H5 3.852(9) . . ?
C2 C7 3.853(11) . . ?
C18 H151 3.857(9) . . ?
O4 O5 3.86(2) . . ?
C13 H161 3.859(10) . '2 747' ?
O2 C8 3.859(10) . '2 656' ?
O6 H112 3.859(9) . '1 655' ?
O2 H73 3.863(14) . '2 656' ?
C1 C9 3.864(11) . . ?
C18 H81 3.866(14) . '1 565' ?
C2 H171 3.87(2) . '1 545' ?
C11 H112 3.87(2) . '2 647' ?
O4 H161 3.876(16) . '1 445' ?
C4 H162 3.878(16) . '1 445' ?
O2 H73 3.881(14) . . ?
C12 H151 3.881(13) . '2 747' ?
C12 H72 3.887(8) . '2 656' ?
O2 H82 3.89(2) . . ?
C9 H112 3.89(2) . '2 647' ?
C8 H72 3.90(2) . '2 646' ?
O6 H11 3.896(15) . '2 757' ?
C4 H11 3.898(12) . . ?
O3 C11 3.90(3) . '2 657' ?
C9 H172 3.904(18) . '1 455' ?
C5 H101 3.905(8) . . ?
O5 O6 3.91(3) . '2 747' ?
C18 H71 3.909(9) . '2 656' ?
C14 H82 3.914(17) . '1 565' ?
C7 C18 3.920(9) . '2 646' ?
C5 H113 3.93(2) . '2 647' ?
C11 C13 3.93(2) . '1 455' ?
C10 C14 3.93(3) . '1 455' ?
C9 H82 3.94(2) . . ?
O3 C16 3.95(3) . '1 455' ?
C7 H101 3.949(12) . . ?
C19 H72 3.949(6) . '2 656' ?
C5 H112 3.950(17) . '2 647' ?
C9 H12 3.953(9) . . ?
C1 H171 3.956(7) . '2 746' ?
C12 C17 3.958(19) . . ?
C11 C12 3.96(2) . '2 647' ?
C1 H73 3.963(9) . '1 655' ?
O1 H162 3.968(10) . '1 545' ?
O1 C5 3.969(16) . . ?
O3 H11 3.970(8) . '1 455' ?
C6 O6 3.97(2) . '2 747' ?
O1 H5 3.973(8) . . ?
C11 C16 3.974(10) . '2 747' ?
C9 H152 3.977(10) . '2 747' ?
C13 C15 3.98(3) . '2 747' ?
O3 H3 3.981(13) . '2 656' ?
C4 H120 3.98(2) . . ?
C5 C19 3.98(3) . . ?
C13 H161 3.991(19) . . ?
O4 C16 3.99(3) . '1 445' ?
O6 H120 4.005(5) . . ?
C11 O6 4.01(2) . '2 647' ?
C12 H83 4.01(2) . '1 565' ?
C10 C13 4.01(2) . '1 455' ?
C16 H82 4.021(9) . '1 565' ?
C8 C18 4.03(2) . '1 545' ?
C3 C8 4.03(2) . '2 656' ?
C11 C15 4.04(3) . '1 455' ?
C10 C16 4.05(3) . '1 445' ?
C10 C15 4.07(3) . '1 455' ?
C3 O3 4.07(2) . . ?
C2 C18 4.074(11) . '2 746' ?
C8 C19 4.10(3) . '1 545' ?
C7 C10 4.104(13) . . ?
C11 C14 4.11(2) . '1 455' ?
C13 O6 4.12(3) . '2 757' ?
C10 O6 4.14(2) . '1 455' ?
C8 C12 4.15(3) . '1 545' ?
C5 C13 4.15(2) . . ?
C2 C16 4.15(2) . '1 545' ?
O2 C4 4.15(2) . '2 656' ?
C9 C15 4.176(11) . '2 747' ?
O1 C7 4.181(12) . '1 655' ?
O4 C12 4.19(2) . . ?
C8 C16 4.196(15) . '1 445' ?
C2 O6 4.197(11) . '2 747' ?
C2 C19 4.22(3) . . ?
O5 C14 4.22(2) . '2 747' ?
C2 C18 4.22(3) . '1 545' ?
O2 C17 4.227(13) . '2 746' ?
O3 C14 4.234(15) . '1 455' ?
C8 O6 4.235(11) . '2 747' ?
C7 C8 4.24(2) . '2 656' ?
C7 C16 4.24(3) . '1 445' ?
C1 C16 4.25(3) . '1 545' ?
C13 O6 4.26(3) . '2 747' ?
C12 C16 4.26(2) . . ?
C2 C17 4.26(3) . '1 545' ?
O5 C13 4.27(3) . '2 747' ?
C13 C17 4.271(16) . . ?
O5 C16 4.288(14) . '2 747' ?
C13 C14 4.32(3) . '2 747' ?
O6 O6 4.33(3) . '2 747' ?
O6 O6 4.33(3) . '2 757' ?
C2 C9 4.336(15) . . ?
C5 C15 4.339(9) . '2 747' ?
O2 C14 4.361(18) . . ?
C11 C14 4.361(16) . '2 647' ?
O1 C19 4.37(3) . '1 545' ?
C4 O5 4.37(2) . . ?
C10 C15 4.374(9) . '2 747' ?
C3 O2 4.38(2) . '2 646' ?
O6 C19 4.38(3) . '2 747' ?
C4 C10 4.385(14) . . ?
C13 C13 4.39(3) . '2 747' ?
C13 C13 4.39(3) . '2 757' ?
C3 C19 4.39(3) . . ?
C5 C11 4.39(3) . '2 647' ?
C1 C13 4.391(16) . '2 747' ?
C1 C7 4.394(11) . . ?
C2 C18 4.39(3) . . ?
C9 C13 4.396(18) . . ?
O1 C7 4.40(3) . '2 646' ?
O3 C19 4.398(13) . . ?
C8 C17 4.403(18) . '1 445' ?
C13 C16 4.417(18) . '2 747' ?

loop_
_geom_hbond_atom_site_label_D
_geom_hbond_atom_site_label_H
_geom_hbond_atom_site_label_A
_geom_hbond_site_symmetry_D
_geom_hbond_site_symmetry_H
_geom_hbond_site_symmetry_A
_geom_hbond_distance_DH
_geom_hbond_distance_HA
_geom_hbond_distance_DA
_geom_hbond_angle_DHA
_geom_hbond_publ_flag
? ? ? ? ? ? ? ? ? ? ?

loop_
_geom_torsion_atom_site_label_1
_geom_torsion_atom_site_label_2
_geom_torsion_atom_site_label_3
_geom_torsion_atom_site_label_4
_geom_torsion_site_symmetry_1
_geom_torsion_site_symmetry_2
_geom_torsion_site_symmetry_3
_geom_torsion_site_symmetry_4
_geom_torsion
_geom_torsion_publ_flag
C6 C1 C2 O1 . . . . -179(2) ?
C6 C1 C2 C3 . . . . 1.7(17) ?
H11 C1 C2 O1 . . . . 63(3) ?
H11 C1 C2 C3 . . . . -117.1(16) ?
H12 C1 C2 O1 . . . . -60(2) ?
H12 C1 C2 C3 . . . . 120.2(12) ?
C2 C1 C6 O2 . . . . -36.0(19) ?
C2 C1 C6 C5 . . . . 72.7(11) ?
C2 C1 C6 C12 . . . . -154.1(12) ?
H11 C1 C6 O2 . . . . 82.5(15) ?
H11 C1 C6 C5 . . . . -168.7(6) ?
H11 C1 C6 C12 . . . . -35.5(11) ?
H12 C1 C6 O2 . . . . -154.4(17) ?
H12 C1 C6 C5 . . . . -45.6(17) ?
H12 C1 C6 C12 . . . . 88(2) ?
C1 C2 C3 O2 . . . . 32.7(13) ?
C1 C2 C3 C4 . . . . -74(2) ?
C1 C2 C3 H3 . . . . 157.3(19) ?
O1 C2 C3 O2 . . . . -147(2) ?
O1 C2 C3 C4 . . . . 106(2) ?
O1 C2 C3 H3 . . . . -22(3) ?
C2 C3 O2 C6 . . . . -55.5(7) ?
C4 C3 O2 C6 . . . . 56.1(6) ?
H3 C3 O2 C6 . . . . -179.5(7) ?
C2 C3 C4 C5 . . . . 69(2) ?
C2 C3 C4 C7 . . . . -171.2(17) ?
C2 C3 C4 C8 . . . . -50.1(16) ?
O2 C3 C4 C5 . . . . -37.0(12) ?
O2 C3 C4 C7 . . . . 82.8(14) ?
O2 C3 C4 C8 . . . . -156.1(7) ?
H3 C3 C4 C5 . . . . -162.3(18) ?
H3 C3 C4 C7 . . . . -43(3) ?
H3 C3 C4 C8 . . . . 78.5(18) ?
C3 O2 C6 C1 . . . . 57.4(13) ?
C3 O2 C6 C5 . . . . -53.5(13) ?
C3 O2 C6 C12 . . . . 179.8(5) ?
C3 C4 C5 C6 . . . . 4.2(16) ?
C3 C4 C5 C9 . . . . 129.4(16) ?
C3 C4 C5 H5 . . . . -110.8(13) ?
C7 C4 C5 C6 . . . . -111.0(15) ?
C7 C4 C5 C9 . . . . 14(2) ?
C7 C4 C5 H5 . . . . 134.0(13) ?
C8 C4 C5 C6 . . . . 123.5(12) ?
C8 C4 C5 C9 . . . . -111.4(15) ?
C8 C4 C5 H5 . . . . 8.4(9) ?
C3 C4 C7 H71 . . . . -60.2(16) ?
C3 C4 C7 H72 . . . . 61(2) ?
C3 C4 C7 H73 . . . . 179.3(18) ?
C5 C4 C7 H71 . . . . 50.8(15) ?
C5 C4 C7 H72 . . . . 171.6(16) ?
C5 C4 C7 H73 . . . . -70(2) ?
C8 C4 C7 H71 . . . . 177.4(7) ?
C8 C4 C7 H72 . . . . -61.9(16) ?
C8 C4 C7 H73 . . . . 56.9(18) ?
C3 C4 C8 H81 . . . . -60.1(9) ?
C3 C4 C8 H82 . . . . 59.9(9) ?
C3 C4 C8 H83 . . . . -179.9(7) ?
C5 C4 C8 H81 . . . . -172.5(7) ?
C5 C4 C8 H82 . . . . -52.5(10) ?
C5 C4 C8 H83 . . . . 67.8(9) ?
C7 C4 C8 H81 . . . . 59.7(9) ?
C7 C4 C8 H82 . . . . 179.7(7) ?
C7 C4 C8 H83 . . . . -60.0(9) ?
C4 C5 C6 C1 . . . . -77.0(11) ?
C4 C5 C6 O2 . . . . 30.0(18) ?
C4 C5 C6 C12 . . . . 151.2(11) ?
C9 C5 C6 C1 . . . . 161.6(6) ?
C9 C5 C6 O2 . . . . -91.4(14) ?
C9 C5 C6 C12 . . . . 29.8(10) ?
H5 C5 C6 C1 . . . . 37.7(15) ?
H5 C5 C6 O2 . . . . 144.7(15) ?
H5 C5 C6 C12 . . . . -94.1(17) ?
C4 C5 C9 O3 . . . . -93(2) ?
C4 C5 C9 O4 . . . . 83.9(14) ?
C6 C5 C9 O3 . . . . 23.6(13) ?
C6 C5 C9 O4 . . . . -159.7(7) ?
H5 C5 C9 O3 . . . . 147.6(14) ?
H5 C5 C9 O4 . . . . -35.7(17) ?
C1 C6 C12 O5 . . . . -81.2(10) ?
C1 C6 C12 C19 . . . . 35.9(15) ?
C1 C6 C12 H120 . . . . 160.8(10) ?
O2 C6 C12 O5 . . . . 165.1(5) ?
O2 C6 C12 C19 . . . . -77.7(10) ?
O2 C6 C12 H120 . . . . 47.1(10) ?
C5 C6 C12 O5 . . . . 46.7(10) ?
C5 C6 C12 C19 . . . . 163.9(10) ?
C5 C6 C12 H120 . . . . -71.3(13) ?
C5 C9 O4 C10 . . . . -174.8(9) ?
O3 C9 O4 C10 . . . . 2.1(16) ?
C9 O4 C10 C11 . . . . -97.4(17) ?
C9 O4 C10 H101 . . . . 24(2) ?
C9 O4 C10 H102 . . . . 143.4(11) ?
O4 C10 C11 H111 . . . . -60(2) ?
O4 C10 C11 H112 . . . . 60(2) ?
O4 C10 C11 H113 . . . . -180(2) ?
H101 C10 C11 H111 . . . . 179.3(10) ?
H101 C10 C11 H112 . . . . -60.7(14) ?
H101 C10 C11 H113 . . . . 59(2) ?
H102 C10 C11 H111 . . . . 59.5(13) ?
H102 C10 C11 H112 . . . . 179.4(14) ?
H102 C10 C11 H113 . . . . -60(2) ?
C6 C12 O5 C13 . . . . 126.0(15) ?
C19 C12 O5 C13 . . . . 1(2) ?
H120 C12 O5 C13 . . . . -116.2(18) ?
C6 C12 C19 C14 . . . . -119.9(16) ?
C6 C12 C19 C18 . . . . 61(3) ?
O5 C12 C19 C14 . . . . -2(2) ?
O5 C12 C19 C18 . . . . 180(2) ?
H120 C12 C19 C14 . . . . 115.7(16) ?
H120 C12 C19 C18 . . . . -63(2) ?
C12 O5 C13 O6 . . . . 179(2) ?
C12 O5 C13 C14 . . . . 0(2) ?
O5 C13 C14 C15 . . . . 177(2) ?
O5 C13 C14 C19 . . . . 0(3) ?
O6 C13 C14 C15 . . . . -3(4) ?
O6 C13 C14 C19 . . . . 179(3) ?
C13 C14 C15 C16 . . . . -160(2) ?
C13 C14 C15 H151 . . . . -40(3) ?
C13 C14 C15 H152 . . . . 80(2) ?
C19 C14 C15 C16 . . . . 17(3) ?
C19 C14 C15 H151 . . . . 137(2) ?
C19 C14 C15 H152 . . . . -103(2) ?
C13 C14 C19 C12 . . . . 1(2) ?
C13 C14 C19 C18 . . . . -180(2) ?
C15 C14 C19 C12 . . . . -176.4(19) ?
C15 C14 C19 C18 . . . . 2(3) ?
C14 C15 C16 C17 . . . . -48.2(16) ?
C14 C15 C16 H161 . . . . 72(2) ?
C14 C15 C16 H162 . . . . -167.8(16) ?
H151 C15 C16 C17 . . . . -167.6(7) ?
H151 C15 C16 H161 . . . . -47.2(13) ?
H151 C15 C16 H162 . . . . 72.8(16) ?
H152 C15 C16 C17 . . . . 71.6(14) ?
H152 C15 C16 H161 . . . . -168.0(14) ?
H152 C15 C16 H162 . . . . -48(2) ?
C15 C16 C17 C18 . . . . 60.7(17) ?
C15 C16 C17 H171 . . . . -178.1(8) ?
C15 C16 C17 H172 . . . . -58.4(13) ?
H161 C16 C17 C18 . . . . -59(2) ?
H161 C16 C17 H171 . . . . 61.7(14) ?
H161 C16 C17 H172 . . . . -178.6(14) ?
H162 C16 C17 C18 . . . . 179.9(17) ?
H162 C16 C17 H171 . . . . -58.9(19) ?
H162 C16 C17 H172 . . . . 61(2) ?
C16 C17 C18 C19 . . . . -38(2) ?
C16 C17 C18 H181 . . . . 81.3(15) ?
C16 C17 C18 H182 . . . . -159.5(15) ?
H171 C17 C18 C19 . . . . -159.7(18) ?
H171 C17 C18 H181 . . . . -40.0(18) ?
H171 C17 C18 H182 . . . . 79(2) ?
H172 C17 C18 C19 . . . . 81.4(17) ?
H172 C17 C18 H181 . . . . -158.9(8) ?
H172 C17 C18 H182 . . . . -39.7(14) ?
C17 C18 C19 C12 . . . . -173(2) ?
C17 C18 C19 C14 . . . . 9(3) ?
H181 C18 C19 C12 . . . . 68(3) ?
H181 C18 C19 C14 . . . . -111(2) ?
H182 C18 C19 C12 . . . . -52(2) ?
H182 C18 C19 C14 . . . . 129(2) ?

loop_
_cod_related_entry_id
_cod_related_entry_database
_cod_related_entry_code
1 ChemSpider 9047029
